data_4115780
loop_
_publ_author_name
'Minoru Mitsumi'
'Tomoko Murase'
'Hideyuki Kishida'
'Tetsuya Yoshinari'
'Yoshiki Ozawa'
'Koshiro Toriumi'
'Takuya Sonoyama'
'Hiroshi Kitagawa'
'Tadaoki Mitani'

_publ_section_title
;
 Metallic Behavior and Periodical Valence Ordering in a MMX Chain
 Compound, Pt2(EtCS2)4I
;
_journal_name_full 'Journal of the American Chemical Society'
_journal_page_first 11179
_journal_page_last 11192
_journal_paper_doi 10.1021/ja010900v
_journal_volume 123
_journal_year 2001
_chemical_formula_moiety 'C12 H20 I Pt2 S8 '
_chemical_formula_sum 'C12 H20 I Pt2 S8'
_chemical_formula_weight 937.85
_chemical_name_common Pt2(EtCS2)4I
_space_group_IT_number 15
_symmetry_cell_setting monoclinic
_symmetry_Int_Tables_number 15
_symmetry_space_group_name_Hall '-C 2yc'
_symmetry_space_group_name_H-M 'C 1 2/c 1'
_audit_creation_date 'Sat Mar 18 19:16:41 2001'
_audit_creation_method 'from TEXRAY.INF file'
_cell_angle_alpha 90
_cell_angle_beta 125.05(1)
_cell_angle_gamma 90
_cell_formula_units_Z 4
_cell_length_a 17.438(5)
_cell_length_b 8.644(1)
_cell_length_c 18.569(6)
_cell_measurement_reflns_used 25
_cell_measurement_temperature 293
_cell_measurement_theta_max 14.9
_cell_measurement_theta_min 12.5
_cell_volume 2291.4(11)
_computing_cell_refinement 'Enraf Nonius CAD4'
_computing_data_collection 'Enraf Nonius CAD4'
_computing_data_reduction teXsan
_computing_publication_material teXsan
_computing_structure_refinement teXsan
_computing_structure_solution SIR92
_diffrn_ambient_temperature 293
_diffrn_measurement_device 'Enraf Nonius CAD4'
_diffrn_measurement_method \w-2\q
_diffrn_orient_matrix_UB_11 -0.06337
_diffrn_orient_matrix_UB_12 0.01020
_diffrn_orient_matrix_UB_13 -0.05665
_diffrn_orient_matrix_UB_21 0.02905
_diffrn_orient_matrix_UB_22 -0.00532
_diffrn_orient_matrix_UB_23 -0.03328
_diffrn_orient_matrix_UB_31 -0.00696
_diffrn_orient_matrix_UB_32 -0.11509
_diffrn_orient_matrix_UB_33 -0.00349
_diffrn_radiation_detector 'scintillation counter'
_diffrn_radiation_monochromator graphite
_diffrn_radiation_source 'fine-focus sealed tube'
_diffrn_radiation_type 'Mo K\a'
_diffrn_radiation_wavelength 0.71069
_diffrn_reflns_av_R_equivalents 0.065
_diffrn_reflns_av_sigmaI/netI 0.066
_diffrn_reflns_limit_h_max 24
_diffrn_reflns_limit_h_min 0
_diffrn_reflns_limit_k_max 0
_diffrn_reflns_limit_k_min -12
_diffrn_reflns_limit_l_max 21
_diffrn_reflns_limit_l_min -26
_diffrn_reflns_number 3453
_diffrn_reflns_reduction_process 'Lp corrections applied'
_diffrn_reflns_theta_max 30.0
_diffrn_reflns_theta_min 1.00
_diffrn_standards_decay_% 0.00
_diffrn_standards_interval_count 200
_diffrn_standards_number 3
_exptl_absorpt_coefficient_mu 14.221
_exptl_absorpt_correction_T_max 0.443
_exptl_absorpt_correction_T_min 0.096
_exptl_absorpt_correction_type integration
_exptl_crystal_colour black
_exptl_crystal_density_diffrn 2.718
_exptl_crystal_description plate
_exptl_crystal_F_000 1716.00
_exptl_crystal_size_max 0.206
_exptl_crystal_size_mid 0.150
_exptl_crystal_size_min 0.065
_refine_diff_density_max 0.65
_refine_diff_density_min -3.19
_refine_ls_extinction_method none
_refine_ls_goodness_of_fit_obs 1.386
_refine_ls_hydrogen_treatment noref
_refine_ls_matrix_type full
_refine_ls_number_constraints 0
_refine_ls_number_parameters 106
_refine_ls_number_reflns 2748
_refine_ls_number_restraints 0
_refine_ls_R_factor_obs 0.0256
_refine_ls_shift/esd_max 0.0000
_refine_ls_shift/esd_mean 0.0000
_refine_ls_structure_factor_coef F
_refine_ls_weighting_details 'w = 1/[\s^2^(Fo) + 0.00031|Fo|^2^]'
_refine_ls_weighting_scheme calc
_refine_ls_wR_factor_obs 0.0343
_reflns_number_observed 2748
_reflns_number_total 3232
_reflns_observed_criterion >3.0sigma(I)
_cod_data_source_file ja010900v_6.cif
_cod_data_source_block Pt2(EtCS2)4I_293K
_cod_depositor_comments
;
The following automatic conversions were performed:

'_refine_ls_weighting_scheme' value 'w = 1/[\s^2^(Fo) +
0.00031|Fo|^2^]' was changed to 'calc'. New tag
'_refine_ls_weighting_details' was created. The value of the new tag
was set to 'w = 1/[\s^2^(Fo) + 0.00031|Fo|^2^]'.

Automatic conversion script
Id: cif_fix_values 3143 2015-03-26 13:38:13Z robertas 
;
_cod_original_cell_volume 2291(1)
_cod_original_sg_symbol_H-M 'C 2/c '
_cod_original_formula_sum 'C12 H20 I Pt2 S8 '
_cod_database_code 4115780

loop_
_symmetry_equiv_pos_as_xyz
x,y,z
-x,y,1/2-z
-x,-y,-z
x,-y,1/2+z
1/2+x,1/2+y,z
1/2-x,1/2+y,1/2-z
1/2-x,1/2-y,-z
1/2+x,1/2-y,1/2+z

loop_
_atom_site_aniso_label
_atom_site_aniso_U_11
_atom_site_aniso_U_22
_atom_site_aniso_U_33
_atom_site_aniso_U_12
_atom_site_aniso_U_13
_atom_site_aniso_U_23
Pt(1) 0.0252(1) 0.0145(1) 0.0280(1) 0.0000 0.01660(10) 0.0000
Pt(2) 0.0237(1) 0.0141(1) 0.0260(1) 0.0000 0.01423(10) 0.0000
I(1) 0.0313(2) 0.0319(3) 0.0399(2) 0.0000 0.0170(2) 0.0000
S(1) 0.0309(6) 0.0252(6) 0.0325(6) -0.0037(4) 0.0151(5) -0.0057(4)
S(2) 0.0252(6) 0.0238(6) 0.0358(6) 0.0032(4) 0.0139(5) 0.0005(4)
S(3) 0.0376(6) 0.0255(6) 0.0414(6) -0.0036(4) 0.0289(6) -0.0003(5)
S(4) 0.0390(7) 0.0260(6) 0.0343(6) -0.0022(4) 0.0249(5) -0.0046(4)
C(1) 0.027(2) 0.033(2) 0.030(2) -0.003(2) 0.015(2) 0.005(2)
C(2) 0.029(2) 0.044(3) 0.040(3) -0.001(2) 0.010(2) 0.002(2)
C(3) 0.032(3) 0.131(9) 0.099(6) 0.000(4) 0.031(4) 0.029(6)
C(4) 0.030(2) 0.031(2) 0.029(2) 0.004(2) 0.018(2) 0.005(2)
C(5) 0.050(3) 0.043(3) 0.042(3) 0.008(2) 0.034(3) 0.006(2)
C(6) 0.045(3) 0.073(5) 0.075(4) 0.004(3) 0.044(3) 0.001(4)

loop_
_atom_site_label
_atom_site_fract_x
_atom_site_fract_y
_atom_site_fract_z
_atom_site_U_iso_or_equiv
_atom_site_thermal_displace_type
_atom_site_calc_flag
_atom_site_occupancy
_atom_site_refinement_flags
Pt(1) 0.0000 0.12949(3) 0.2500 0.02185(6) Uani d 1.00 S
Pt(2) 0.0000 -0.18102(3) 0.2500 0.02130(6) Uani d 1.00 S
I(1) 0.0000 0.47448(6) 0.2500 0.0363(1) Uani d 1.00 S
S(1) 0.14164(9) 0.1383(1) 0.38881(8) 0.0313(3) Uani d 1.00 .
S(2) 0.16204(8) -0.1920(1) 0.35027(8) 0.0303(3) Uani d 1.00 .
S(3) 0.08132(9) 0.1425(1) 0.18570(8) 0.0313(3) Uani d 1.00 .
S(4) 0.02273(9) -0.1920(1) 0.13808(8) 0.0309(3) Uani d 1.00 .
C(1) 0.2014(3) -0.0254(6) 0.4062(3) 0.031(1) Uani d 1.00 .
C(2) 0.3046(4) -0.0214(7) 0.4811(4) 0.043(1) Uani d 1.00 .
C(3) 0.3660(5) 0.006(1) 0.4507(7) 0.091(3) Uani d 1.00 .
C(4) 0.0730(3) -0.0262(6) 0.1371(3) 0.029(1) Uani d 1.00 .
C(5) 0.1200(4) -0.0309(7) 0.0902(4) 0.041(1) Uani d 1.00 .
C(6) 0.2249(4) -0.0678(9) 0.1551(5) 0.059(2) Uani d 1.00 .
H(1) 0.3148 0.0592 0.5213 0.0510 Uiso calc 1.00 .
H(2) 0.3212 -0.1180 0.5125 0.0510 Uiso calc 1.00 .
H(3) 0.4304 0.0075 0.4991 0.0972 Uiso calc 1.00 .
H(4) 0.3575 -0.0758 0.4115 0.0972 Uiso calc 1.00 .
H(5) 0.3506 0.1014 0.4199 0.0972 Uiso calc 1.00 .
H(6) 0.1125 0.0670 0.0629 0.0492 Uiso calc 1.00 .
H(7) 0.0902 -0.1082 0.0447 0.0492 Uiso calc 1.00 .
H(8) 0.2546 -0.0723 0.1246 0.0693 Uiso calc 1.00 .
H(9) 0.2327 -0.1671 0.1817 0.0693 Uiso calc 1.00 .
H(10) 0.2551 0.0081 0.1996 0.0693 Uiso calc 1.00 .

loop_
_atom_type_symbol
_atom_type_oxidation_number
_atom_type_number_in_cell
_atom_type_scat_dispersion_real
_atom_type_scat_dispersion_imag
_atom_type_scat_source
C 0 48 0.003 0.002
;International Tables for Crystallography
(1992, Vol. C, Tables 4.2.6.8 and 6.1.1.1)
;
H 0 80 0.000 0.000
;International Tables for Crystallography
(1992, Vol. C, Table 6.1.1.2)
;
I 0 4 -0.474 1.812
;International Tables for Crystallography
(1992, Vol. C, Tables 4.2.6.8 and 6.1.1.1)
;
Pt 0 8 -1.703 8.390
;International Tables for Crystallography
(1992, Vol. C, Tables 4.2.6.8 and 6.1.1.1)
;
S 0 32 0.125 0.123
;International Tables for Crystallography
(1992, Vol. C, Tables 4.2.6.8 and 6.1.1.1)
;

loop_
_geom_angle_atom_site_label_1
_geom_angle_atom_site_label_2
_geom_angle_atom_site_label_3
_geom_angle
_geom_angle_site_symmetry_1
_geom_angle_site_symmetry_2
_geom_angle_site_symmetry_3
_geom_angle_publ_flag
Pt(2) Pt(1) I(1) 180.0 1_555 1_555 1_555 yes
Pt(2) Pt(1) S(1) 91.86(3) 1_555 1_555 1_555 yes
Pt(2) Pt(1) S(1) 91.86(3) 1_555 1_555 2_555 yes
Pt(2) Pt(1) S(3) 92.76(3) 1_555 1_555 1_555 yes
Pt(2) Pt(1) S(3) 92.76(3) 1_555 1_555 2_555 yes
I(1) Pt(1) S(1) 88.14(3) 1_555 1_555 1_555 yes
I(1) Pt(1) S(1) 88.14(3) 1_555 1_555 2_555 yes
I(1) Pt(1) S(3) 87.24(3) 1_555 1_555 1_555 yes
I(1) Pt(1) S(3) 87.24(3) 1_555 1_555 2_555 yes
S(1) Pt(1) S(1) 176.28(6) 1_555 1_555 2_555 yes
S(1) Pt(1) S(3) 89.71(5) 1_555 1_555 1_555 yes
S(1) Pt(1) S(3) 90.11(5) 1_555 1_555 2_555 yes
S(1) Pt(1) S(3) 90.11(5) 2_555 1_555 1_555 yes
S(1) Pt(1) S(3) 89.71(5) 2_555 1_555 2_555 yes
S(3) Pt(1) S(3) 174.47(6) 1_555 1_555 2_555 yes
Pt(1) Pt(2) I(1) 180.0 1_555 1_555 1_545 yes
Pt(1) Pt(2) S(2) 92.34(3) 1_555 1_555 1_555 yes
Pt(1) Pt(2) S(2) 92.34(3) 1_555 1_555 2_555 yes
Pt(1) Pt(2) S(4) 92.33(3) 1_555 1_555 1_555 yes
Pt(1) Pt(2) S(4) 92.33(3) 1_555 1_555 2_555 yes
I(1) Pt(2) S(2) 87.66(3) 1_545 1_555 1_555 yes
I(1) Pt(2) S(2) 87.66(3) 1_545 1_555 2_555 yes
I(1) Pt(2) S(4) 87.67(3) 1_545 1_555 1_555 yes
I(1) Pt(2) S(4) 87.67(3) 1_545 1_555 2_555 yes
S(2) Pt(2) S(2) 175.33(6) 1_555 1_555 2_555 yes
S(2) Pt(2) S(4) 87.80(5) 1_555 1_555 1_555 yes
S(2) Pt(2) S(4) 92.01(5) 1_555 1_555 2_555 yes
S(2) Pt(2) S(4) 92.01(5) 2_555 1_555 1_555 yes
S(2) Pt(2) S(4) 87.80(5) 2_555 1_555 2_555 yes
S(4) Pt(2) S(4) 175.34(6) 1_555 1_555 2_555 yes
Pt(1) I(1) Pt(2) 180.0000(1) 1_555 1_555 1_565 yes
Pt(1) S(1) C(1) 109.4(2) 1_555 1_555 1_555 yes
Pt(2) S(2) C(1) 109.7(2) 1_555 1_555 1_555 yes
Pt(1) S(3) C(4) 110.2(2) 1_555 1_555 1_555 yes
Pt(2) S(4) C(4) 109.3(2) 1_555 1_555 1_555 yes
S(1) C(1) S(2) 128.3(3) 1_555 1_555 1_555 yes
S(1) C(1) C(2) 115.9(4) 1_555 1_555 1_555 yes
S(2) C(1) C(2) 115.8(4) 1_555 1_555 1_555 yes
C(1) C(2) C(3) 112.8(5) 1_555 1_555 1_555 yes
C(1) C(2) H(1) 108.8(5) 1_555 1_555 1_555 no
C(1) C(2) H(2) 108.8(5) 1_555 1_555 1_555 no
C(3) C(2) H(1) 109.1(6) 1_555 1_555 1_555 no
C(3) C(2) H(2) 109.5(6) 1_555 1_555 1_555 no
H(1) C(2) H(2) 107.7(6) 1_555 1_555 1_555 no
C(2) C(3) H(3) 111.0(9) 1_555 1_555 1_555 no
C(2) C(3) H(4) 109.8(8) 1_555 1_555 1_555 no
C(2) C(3) H(5) 110.4(8) 1_555 1_555 1_555 no
H(3) C(3) H(4) 108.1(9) 1_555 1_555 1_555 no
H(3) C(3) H(5) 109.1(9) 1_555 1_555 1_555 no
H(4) C(3) H(5) 108(1) 1_555 1_555 1_555 no
S(3) C(4) S(4) 128.2(3) 1_555 1_555 1_555 yes
S(3) C(4) C(5) 115.3(4) 1_555 1_555 1_555 yes
S(4) C(4) C(5) 116.4(4) 1_555 1_555 1_555 yes
C(4) C(5) C(6) 110.5(5) 1_555 1_555 1_555 yes
C(4) C(5) H(6) 109.3(5) 1_555 1_555 1_555 no
C(4) C(5) H(7) 109.2(5) 1_555 1_555 1_555 no
C(6) C(5) H(6) 109.7(6) 1_555 1_555 1_555 no
C(6) C(5) H(7) 110.0(5) 1_555 1_555 1_555 no
H(6) C(5) H(7) 107.9(5) 1_555 1_555 1_555 no
C(5) C(6) H(8) 110.3(6) 1_555 1_555 1_555 no
C(5) C(6) H(9) 110.0(6) 1_555 1_555 1_555 no
C(5) C(6) H(10) 110.8(6) 1_555 1_555 1_555 no
H(8) C(6) H(9) 107.5(7) 1_555 1_555 1_555 no
H(8) C(6) H(10) 108.9(7) 1_555 1_555 1_555 no
H(9) C(6) H(10) 109.2(7) 1_555 1_555 1_555 no

loop_
_geom_bond_atom_site_label_1
_geom_bond_atom_site_label_2
_geom_bond_distance
_geom_bond_site_symmetry_1
_geom_bond_site_symmetry_2
_geom_bond_publ_flag
Pt(1) Pt(2) 2.6841(3) 1_555 1_555 yes
Pt(1) I(1) 2.9821(5) 1_555 1_555 yes
Pt(1) S(1) 2.332(1) 1_555 1_555 yes
Pt(1) S(1) 2.332(1) 1_555 2_555 yes
Pt(1) S(3) 2.322(1) 1_555 1_555 yes
Pt(1) S(3) 2.322(1) 1_555 2_555 yes
Pt(2) I(1) 2.9778(5) 1_555 1_545 yes
Pt(2) S(2) 2.327(1) 1_555 1_555 yes
Pt(2) S(2) 2.327(1) 1_555 2_555 yes
Pt(2) S(4) 2.330(1) 1_555 1_555 yes
Pt(2) S(4) 2.330(1) 1_555 2_555 yes
S(1) C(1) 1.674(5) 1_555 1_555 yes
S(2) C(1) 1.675(5) 1_555 1_555 yes
S(3) C(4) 1.676(5) 1_555 1_555 yes
S(4) C(4) 1.685(5) 1_555 1_555 yes
C(1) C(2) 1.517(7) 1_555 1_555 yes
C(2) C(3) 1.49(1) 1_555 1_555 yes
C(4) C(5) 1.501(7) 1_555 1_555 yes
C(5) C(6) 1.538(9) 1_555 1_555 yes

loop_
_geom_contact_atom_site_label_1
_geom_contact_atom_site_label_2
_geom_contact_distance
_geom_contact_site_symmetry_1
_geom_contact_site_symmetry_2
Pt(1) Pt(2) 2.6841(3) 1_555 1_555
Pt(1) I(1) 2.9821(5) 1_555 1_555
Pt(2) I(1) 2.9778(5) 1_555 1_545
C(5) C(5) 3.59(1) 1_555 3_555
